data_4126592
loop_
_publ_author_name
'Wu, Nathan Man-Wai'
'Ng, Maggie'
'Lam, Wai Han'
'Wong, Hok-Lai'
'Yam, Vivian Wing-Wah'

_publ_section_title
;
 Photochromic Heterocycle-Fused Thieno[3,2-b]phosphole Oxides as Visible
 Light Switches without Sacrificing Photoswitching Efficiency
;
_journal_name_full 'Journal of the American Chemical Society'
_journal_paper_doi 10.1021/jacs.7b08333
_journal_year 2017
_chemical_formula_sum 'C26 H21 O P S4'
_chemical_formula_weight 508.64
_chemical_name_systematic
; 
 ? 
;
_space_group_IT_number 14
_symmetry_cell_setting monoclinic
_symmetry_space_group_name_Hall '-P 2yn'
_symmetry_space_group_name_H-M 'P 1 21/n 1'
_atom_sites_solution_hydrogens geom
_atom_sites_solution_primary direct
_atom_sites_solution_secondary difmap
_audit_creation_method SHELXL-97
_cell_angle_alpha 90.00
_cell_angle_beta 92.895(2)
_cell_angle_gamma 90.00
_cell_formula_units_Z 4
_cell_length_a 10.4859(3)
_cell_length_b 21.6432(6)
_cell_length_c 10.9315(3)
_cell_measurement_reflns_used 144
_cell_measurement_temperature 296(2)
_cell_measurement_theta_max 15
_cell_measurement_theta_min 15
_cell_volume 2477.72(12)
_computing_cell_refinement 'BRUKER KAPPA APEXII DUO DIFFRACTOMETER'
_computing_data_collection 'BRUKER KAPPA APEXII DUO DIFFRACTOMETER'
_computing_data_reduction 'BRUKER KAPPA APEXII DUO DIFFRACTOMETER'
_computing_molecular_graphics 'SIEMENS SHELXTL'
_computing_publication_material 'SIEMENS SHELXTL'
_computing_structure_refinement 'SHELXL-97 (Sheldrick, 2008)'
_computing_structure_solution 'SHELXS-97 (Sheldrick, 2008)'
_diffrn_ambient_temperature 296(2)
_diffrn_measured_fraction_theta_full 0.998
_diffrn_measured_fraction_theta_max 0.998
_diffrn_measurement_device_type 'BRUKER KAPPA APEXII DUO DIFFRACTOMETER'
_diffrn_measurement_method 'PHI & OMEGA SCAN'
_diffrn_radiation_monochromator graphite
_diffrn_radiation_source 'fine-focus sealed tube'
_diffrn_radiation_type MoK\a
_diffrn_radiation_wavelength 0.71073
_diffrn_reflns_av_R_equivalents 0.0363
_diffrn_reflns_av_sigmaI/netI 0.0269
_diffrn_reflns_limit_h_max 10
_diffrn_reflns_limit_h_min -12
_diffrn_reflns_limit_k_max 25
_diffrn_reflns_limit_k_min -25
_diffrn_reflns_limit_l_max 13
_diffrn_reflns_limit_l_min -13
_diffrn_reflns_number 25792
_diffrn_reflns_theta_full 25.25
_diffrn_reflns_theta_max 25.25
_diffrn_reflns_theta_min 1.88
_exptl_absorpt_coefficient_mu 0.465
_exptl_absorpt_correction_T_max 0.7456
_exptl_absorpt_correction_T_min 0.5995
_exptl_absorpt_correction_type multi-scan
_exptl_crystal_colour orange
_exptl_crystal_density_diffrn 1.364
_exptl_crystal_density_method 'not measured'
_exptl_crystal_description block
_exptl_crystal_F_000 1056
_exptl_crystal_size_max 0.40
_exptl_crystal_size_mid 0.30
_exptl_crystal_size_min 0.20
_refine_diff_density_max 0.291
_refine_diff_density_min -0.295
_refine_diff_density_rms 0.075
_refine_ls_extinction_method none
_refine_ls_goodness_of_fit_ref 1.069
_refine_ls_hydrogen_treatment riding
_refine_ls_matrix_type full
_refine_ls_number_parameters 289
_refine_ls_number_reflns 4482
_refine_ls_number_restraints 0
_refine_ls_restrained_S_all 1.069
_refine_ls_R_factor_all 0.0547
_refine_ls_R_factor_gt 0.0391
_refine_ls_shift/su_max 0.000
_refine_ls_shift/su_mean 0.000
_refine_ls_structure_factor_coef Fsqd
_refine_ls_weighting_details 'calc w=1/[\s^2^(Fo^2^)+(0.0723P)^2^+0.7706P] where P=(Fo^2^+2Fc^2^)/3'
_refine_ls_weighting_scheme calc
_refine_ls_wR_factor_gt 0.1138
_refine_ls_wR_factor_ref 0.1248
_reflns_number_gt 3514
_reflns_number_total 4482
_reflns_threshold_expression >2sigma(I)
_cod_data_source_file ja7b08333_si_003.cif
_cod_data_source_block N76
_cod_depositor_comments
;
The following automatic conversions were performed:

'_symmetry_cell_setting' value 'Monoclinic' changed to 'monoclinic'
according to
/home/data/users/saulius/crontab/automatic-downloads/rss-feeds/ACS/lib/dictionaries/cif_core.dic
dictionary named 'cif_core.dic' version 2.4.2 from 2011-04-26.

Automatic conversion script
Id: cif_fix_values 4973 2017-02-22 13:04:09Z antanas 
;
_cod_original_sg_symbol_H-M P2(1)/n
_cod_database_code 4126592

loop_
_symmetry_equiv_pos_as_xyz
'x, y, z'
'-x+1/2, y+1/2, -z+1/2'
'-x, -y, -z'
'x-1/2, -y-1/2, z-1/2'

loop_
_atom_site_label
_atom_site_type_symbol
_atom_site_fract_x
_atom_site_fract_y
_atom_site_fract_z
_atom_site_U_iso_or_equiv
_atom_site_adp_type
_atom_site_occupancy
_atom_site_symmetry_multiplicity
_atom_site_calc_flag
_atom_site_refinement_flags
O1 O 0.2639(2) 0.21787(9) 0.66334(18) 0.0588(5) Uani 1 1 d .
P1 P 0.34577(7) 0.16257(3) 0.65881(5) 0.03876(18) Uani 1 1 d .
S1 S 0.49399(9) 0.22626(3) 0.35039(7) 0.0603(2) Uani 1 1 d .
S2 S 0.33976(7) 0.04953(3) 0.34754(5) 0.04282(19) Uani 1 1 d .
S3 S 0.04984(8) -0.09909(4) 0.59579(7) 0.0612(2) Uani 1 1 d .
S4 S 0.20582(9) 0.03492(4) 1.03766(6) 0.0595(2) Uani 1 1 d .
C1 C 0.5010(3) 0.19831(14) 0.2033(3) 0.0573(8) Uani 1 1 d .
H1A H 0.5363 0.2204 0.1403 0.069 Uiso 1 1 calc R
C2 C 0.4506(3) 0.14153(13) 0.1884(2) 0.0499(7) Uani 1 1 d .
H2A H 0.4450 0.1202 0.1144 0.060 Uiso 1 1 calc R
C3 C 0.4069(2) 0.11838(11) 0.3005(2) 0.0397(6) Uani 1 1 d .
C4 C 0.4222(2) 0.15960(11) 0.3969(2) 0.0388(6) Uani 1 1 d .
C5 C 0.3801(2) 0.13565(11) 0.5091(2) 0.0381(5) Uani 1 1 d .
C6 C 0.3333(2) 0.07710(11) 0.4955(2) 0.0354(5) Uani 1 1 d .
C7 C 0.2731(2) 0.04916(11) 0.6028(2) 0.0347(5) Uani 1 1 d .
C8 C 0.2774(2) 0.08854(11) 0.6999(2) 0.0362(5) Uani 1 1 d .
C9 C 0.4905(3) 0.16997(11) 0.7521(2) 0.0420(6) Uani 1 1 d .
C10 C 0.5746(3) 0.12107(14) 0.7697(3) 0.0572(7) Uani 1 1 d .
H10A H 0.5588 0.0836 0.7301 0.069 Uiso 1 1 calc R
C11 C 0.6822(3) 0.1284(2) 0.8467(4) 0.0819(11) Uani 1 1 d .
H11A H 0.7400 0.0961 0.8582 0.098 Uiso 1 1 calc R
C12 C 0.7035(4) 0.1844(2) 0.9069(3) 0.0888(13) Uani 1 1 d .
H12A H 0.7747 0.1890 0.9604 0.107 Uiso 1 1 calc R
C13 C 0.6218(4) 0.23214(19) 0.8883(3) 0.0807(11) Uani 1 1 d .
H13A H 0.6378 0.2696 0.9278 0.097 Uiso 1 1 calc R
C14 C 0.5154(3) 0.22555(14) 0.8115(3) 0.0590(8) Uani 1 1 d .
H14A H 0.4595 0.2586 0.7991 0.071 Uiso 1 1 calc R
C15 C 0.3393(4) -0.02972(14) 0.8645(3) 0.0679(9) Uani 1 1 d .
H15A H 0.3663 -0.0268 0.7821 0.102 Uiso 1 1 calc R
H15B H 0.2855 -0.0653 0.8718 0.102 Uiso 1 1 calc R
H15C H 0.4128 -0.0336 0.9200 0.102 Uiso 1 1 calc R
C16 C 0.2668(3) 0.02694(12) 0.8948(2) 0.0437(6) Uani 1 1 d .
C17 C 0.2412(2) 0.07823(11) 0.8263(2) 0.0378(5) Uani 1 1 d .
C18 C 0.1769(3) 0.12472(14) 0.8917(2) 0.0543(7) Uani 1 1 d .
H18A H 0.1556 0.1631 0.8582 0.065 Uiso 1 1 calc R
C19 C 0.1494(3) 0.10809(15) 1.0070(2) 0.0622(8) Uani 1 1 d .
C20 C 0.0833(5) 0.1450(2) 1.1018(3) 0.1062(17) Uani 1 1 d .
H20A H 0.0580 0.1843 1.0680 0.159 Uiso 1 1 calc R
H20B H 0.1406 0.1512 1.1720 0.159 Uiso 1 1 calc R
H20C H 0.0091 0.1230 1.1259 0.159 Uiso 1 1 calc R
C21 C 0.0014(3) 0.01677(16) 0.6939(3) 0.0599(8) Uani 1 1 d .
H21A H 0.0397 0.0566 0.7084 0.090 Uiso 1 1 calc R
H21B H -0.0193 -0.0013 0.7706 0.090 Uiso 1 1 calc R
H21C H -0.0750 0.0214 0.6426 0.090 Uiso 1 1 calc R
C22 C 0.0930(2) -0.02410(13) 0.6320(2) 0.0453(6) Uani 1 1 d .
C23 C 0.2121(2) -0.01184(12) 0.5929(2) 0.0385(5) Uani 1 1 d .
C24 C 0.2667(3) -0.06383(12) 0.5336(2) 0.0438(6) Uani 1 1 d .
H24A H 0.3471 -0.0628 0.5015 0.053 Uiso 1 1 calc R
C25 C 0.1914(3) -0.11443(13) 0.5283(3) 0.0551(7) Uani 1 1 d .
C26 C 0.2140(4) -0.17677(15) 0.4713(4) 0.0803(11) Uani 1 1 d .
H26A H 0.2969 -0.1774 0.4379 0.120 Uiso 1 1 calc R
H26B H 0.1500 -0.1843 0.4072 0.120 Uiso 1 1 calc R
H26C H 0.2096 -0.2083 0.5327 0.120 Uiso 1 1 calc R

loop_
_atom_site_aniso_label
_atom_site_aniso_U_11
_atom_site_aniso_U_22
_atom_site_aniso_U_33
_atom_site_aniso_U_23
_atom_site_aniso_U_13
_atom_site_aniso_U_12
O1 0.0761(14) 0.0452(11) 0.0552(11) 0.0048(9) 0.0052(10) 0.0203(10)
P1 0.0521(4) 0.0345(3) 0.0300(3) 0.0002(2) 0.0055(3) 0.0036(3)
S1 0.0856(6) 0.0443(4) 0.0522(4) 0.0087(3) 0.0143(4) -0.0174(4)
S2 0.0560(4) 0.0440(4) 0.0294(3) -0.0034(2) 0.0111(3) -0.0110(3)
S3 0.0638(5) 0.0659(5) 0.0548(4) 0.0026(3) 0.0118(4) -0.0312(4)
S4 0.0847(6) 0.0646(5) 0.0302(3) 0.0104(3) 0.0149(3) 0.0114(4)
C1 0.071(2) 0.0550(18) 0.0479(16) 0.0174(13) 0.0209(14) 0.0000(15)
C2 0.0620(17) 0.0546(17) 0.0343(13) 0.0079(11) 0.0147(12) 0.0045(13)
C3 0.0429(14) 0.0431(14) 0.0337(12) 0.0035(10) 0.0083(10) -0.0005(11)
C4 0.0434(14) 0.0382(14) 0.0352(12) 0.0040(10) 0.0057(10) -0.0013(11)
C5 0.0468(14) 0.0375(13) 0.0304(11) 0.0026(9) 0.0060(10) -0.0032(11)
C6 0.0386(13) 0.0404(14) 0.0275(11) 0.0006(9) 0.0057(10) -0.0041(10)
C7 0.0352(12) 0.0402(13) 0.0292(11) 0.0033(9) 0.0062(9) -0.0019(10)
C8 0.0385(13) 0.0406(13) 0.0299(11) 0.0029(9) 0.0061(10) 0.0015(10)
C9 0.0552(16) 0.0395(14) 0.0317(12) 0.0032(10) 0.0065(11) -0.0060(12)
C10 0.0582(18) 0.0491(17) 0.0637(18) 0.0073(14) -0.0026(15) -0.0030(14)
C11 0.062(2) 0.087(3) 0.095(3) 0.039(2) -0.013(2) -0.002(2)
C12 0.083(3) 0.117(4) 0.064(2) 0.020(2) -0.0204(19) -0.046(3)
C13 0.099(3) 0.082(3) 0.060(2) -0.0056(18) -0.011(2) -0.030(2)
C14 0.078(2) 0.0520(17) 0.0470(15) -0.0097(13) 0.0031(15) -0.0122(15)
C15 0.100(3) 0.0588(19) 0.0450(16) 0.0086(13) 0.0077(16) 0.0298(18)
C16 0.0544(16) 0.0482(15) 0.0291(12) 0.0023(10) 0.0065(11) 0.0053(12)
C17 0.0416(13) 0.0430(14) 0.0290(11) 0.0016(10) 0.0049(10) 0.0026(11)
C18 0.073(2) 0.0564(17) 0.0347(13) 0.0070(12) 0.0150(13) 0.0204(15)
C19 0.081(2) 0.071(2) 0.0361(14) 0.0051(13) 0.0207(14) 0.0253(17)
C20 0.153(4) 0.121(3) 0.0478(19) 0.0101(19) 0.046(2) 0.068(3)
C21 0.0427(15) 0.088(2) 0.0495(16) -0.0030(15) 0.0104(13) -0.0082(15)
C22 0.0429(14) 0.0597(17) 0.0335(12) 0.0052(11) 0.0043(11) -0.0122(12)
C23 0.0411(13) 0.0471(14) 0.0276(11) 0.0047(10) 0.0030(10) -0.0071(11)
C24 0.0492(15) 0.0424(14) 0.0402(13) 0.0013(11) 0.0071(11) -0.0077(12)
C25 0.0670(19) 0.0493(17) 0.0489(15) 0.0032(12) 0.0035(14) -0.0144(14)
C26 0.101(3) 0.0495(19) 0.091(3) -0.0107(17) 0.014(2) -0.0193(19)

loop_
_atom_type_symbol
_atom_type_description
_atom_type_scat_dispersion_real
_atom_type_scat_dispersion_imag
_atom_type_scat_source
C C 0.0033 0.0016 'International Tables Vol C Tables 4.2.6.8 and 6.1.1.4'
H H 0.0000 0.0000 'International Tables Vol C Tables 4.2.6.8 and 6.1.1.4'
O O 0.0106 0.0060 'International Tables Vol C Tables 4.2.6.8 and 6.1.1.4'
P P 0.1023 0.0942 'International Tables Vol C Tables 4.2.6.8 and 6.1.1.4'
S S 0.1246 0.1234 'International Tables Vol C Tables 4.2.6.8 and 6.1.1.4'

loop_
_geom_angle_atom_site_label_1
_geom_angle_atom_site_label_2
_geom_angle_atom_site_label_3
_geom_angle
O1 P1 C5 116.02(11)
O1 P1 C9 112.69(12)
C5 P1 C9 110.21(12)
O1 P1 C8 117.94(12)
C5 P1 C8 92.26(11)
C9 P1 C8 105.72(11)
C4 S1 C1 91.23(13)
C6 S2 C3 90.95(11)
C25 S3 C22 93.33(13)
C19 S4 C16 93.20(12)
C2 C1 S1 113.53(19)
C1 C2 C3 111.1(2)
C4 C3 C2 113.5(2)
C4 C3 S2 111.14(17)
C2 C3 S2 135.3(2)
C3 C4 C5 113.1(2)
C3 C4 S1 110.60(18)
C5 C4 S1 136.2(2)
C6 C5 C4 111.7(2)
C6 C5 P1 108.28(16)
C4 C5 P1 139.03(19)
C5 C6 C7 117.1(2)
C5 C6 S2 113.05(16)
C7 C6 S2 129.45(18)
C8 C7 C23 128.1(2)
C8 C7 C6 111.2(2)
C23 C7 C6 120.5(2)
C7 C8 C17 129.7(2)
C7 C8 P1 110.88(17)
C17 C8 P1 119.33(17)
C10 C9 C14 119.6(3)
C10 C9 P1 121.7(2)
C14 C9 P1 118.6(2)
C11 C10 C9 119.5(3)
C10 C11 C12 119.6(4)
C13 C12 C11 120.6(3)
C12 C13 C14 120.2(4)
C13 C14 C9 120.4(3)
C17 C16 C15 129.7(2)
C17 C16 S4 110.17(19)
C15 C16 S4 120.05(19)
C16 C17 C18 112.7(2)
C16 C17 C8 126.1(2)
C18 C17 C8 121.1(2)
C19 C18 C17 114.0(2)
C18 C19 C20 128.8(3)
C18 C19 S4 109.8(2)
C20 C19 S4 121.4(2)
C23 C22 C21 130.2(3)
C23 C22 S3 110.1(2)
C21 C22 S3 119.62(19)
C22 C23 C24 112.4(2)
C22 C23 C7 123.6(2)
C24 C23 C7 123.8(2)
C25 C24 C23 114.2(2)
C24 C25 C26 129.7(3)
C24 C25 S3 109.9(2)
C26 C25 S3 120.4(2)

loop_
_geom_bond_atom_site_label_1
_geom_bond_atom_site_label_2
_geom_bond_distance
O1 P1 1.4750(19)
P1 C5 1.791(2)
P1 C9 1.792(3)
P1 C8 1.821(2)
S1 C4 1.716(2)
S1 C1 1.723(3)
S2 C6 1.729(2)
S2 C3 1.737(2)
S3 C25 1.723(3)
S3 C22 1.725(3)
S4 C19 1.718(3)
S4 C16 1.726(2)
C1 C2 1.345(4)
C2 C3 1.421(3)
C3 C4 1.384(3)
C4 C5 1.422(3)
C5 C6 1.364(3)
C6 C7 1.489(3)
C7 C8 1.360(3)
C7 C23 1.469(3)
C8 C17 1.468(3)
C9 C10 1.385(4)
C9 C14 1.386(4)
C10 C11 1.382(5)
C11 C12 1.392(6)
C12 C13 1.352(6)
C13 C14 1.370(5)
C15 C16 1.489(4)
C16 C17 1.358(3)
C17 C18 1.423(3)
C18 C19 1.356(4)
C19 C20 1.504(4)
C21 C22 1.493(4)
C22 C23 1.366(3)
C23 C24 1.432(4)
C24 C25 1.350(4)
C25 C26 1.510(4)
